data_2226575
loop_
_publ_author_name
'Guo, Huan-Mei'
'Huang, Ben-Yu'
'Qin, Xiang'
'Zou, Huan-Ze'
'Jian, Fang-Fang'

_publ_section_title
;
 1-[3-(2-Nitrophenyl)-5-phenyl-2-pyrazolin-1-yl]ethanone
;
_journal_coeditor_code LH5050
_journal_issue 7
_journal_name_full 'Acta Crystallographica Section E'
_journal_page_first o1587
_journal_paper_doi 10.1107/S1600536810020611
_journal_volume 66
_journal_year 2010
_chemical_formula_iupac 'C17 H15 N3 O3'
_chemical_formula_moiety 'C17 H15 N3 O3'
_chemical_formula_sum 'C17 H15 N3 O3'
_chemical_formula_weight 309.32
_chemical_name_common
;
1-Acetyl-3-(2-nitrophenyl)-5-phenyl-2-pyrazoline
;
_chemical_name_systematic
;
1-[3-(2-Nitrophenyl)-5-phenyl-2-pyrazolin-1-yl]ethanone
;
_space_group_IT_number 9
_symmetry_cell_setting monoclinic
_symmetry_space_group_name_Hall 'C -2yc'
_symmetry_space_group_name_H-M 'C 1 c 1'
_atom_sites_solution_hydrogens geom
_atom_sites_solution_primary direct
_atom_sites_solution_secondary difmap
_audit_creation_method SHELXL-97
_cell_angle_alpha 90.00
_cell_angle_beta 98.26(3)
_cell_angle_gamma 90.00
_cell_formula_units_Z 4
_cell_length_a 6.5064(13)
_cell_length_b 12.385(3)
_cell_length_c 18.752(4)
_cell_measurement_reflns_used 1354
_cell_measurement_temperature 293(2)
_cell_measurement_theta_max 27.28
_cell_measurement_theta_min 3.29
_cell_volume 1495.4(6)
_computing_cell_refinement 'SAINT (Bruker, 1997)'
_computing_data_collection 'SMART (Bruker, 1997)'
_computing_data_reduction 'SAINT (Bruker, 1997)'
_computing_molecular_graphics 'SHELXTL (Sheldrick, 2008)'
_computing_publication_material 'SHELXTL (Sheldrick, 2008)'
_computing_structure_refinement 'SHELXL97 (Sheldrick, 2008)'
_computing_structure_solution 'SHELXS97 (Sheldrick, 2008)'
_diffrn_ambient_temperature 293(2)
_diffrn_measured_fraction_theta_full 0.999
_diffrn_measured_fraction_theta_max 0.999
_diffrn_measurement_device_type 'Bruker SMART CCD'
_diffrn_measurement_method '\f and \w scans'
_diffrn_radiation_monochromator graphite
_diffrn_radiation_source 'fine-focus sealed tube'
_diffrn_radiation_type MoK\a
_diffrn_radiation_wavelength 0.71073
_diffrn_reflns_av_R_equivalents 0.0241
_diffrn_reflns_av_sigmaI/netI 0.0203
_diffrn_reflns_limit_h_max 7
_diffrn_reflns_limit_h_min -8
_diffrn_reflns_limit_k_max 16
_diffrn_reflns_limit_k_min -16
_diffrn_reflns_limit_l_max 24
_diffrn_reflns_limit_l_min -24
_diffrn_reflns_number 7203
_diffrn_reflns_theta_full 27.48
_diffrn_reflns_theta_max 27.48
_diffrn_reflns_theta_min 3.29
_exptl_absorpt_coefficient_mu 0.097
_exptl_absorpt_correction_type none
_exptl_crystal_colour colourless
_exptl_crystal_density_diffrn 1.374
_exptl_crystal_density_method 'not measured'
_exptl_crystal_description bar
_exptl_crystal_F_000 648
_exptl_crystal_size_max 0.22
_exptl_crystal_size_mid 0.20
_exptl_crystal_size_min 0.18
_refine_diff_density_max 0.199
_refine_diff_density_min -0.131
_refine_ls_extinction_method none
_refine_ls_goodness_of_fit_ref 1.127
_refine_ls_hydrogen_treatment constr
_refine_ls_matrix_type full
_refine_ls_number_parameters 208
_refine_ls_number_reflns 1710
_refine_ls_number_restraints 2
_refine_ls_restrained_S_all 1.127
_refine_ls_R_factor_all 0.0472
_refine_ls_R_factor_gt 0.0296
_refine_ls_shift/su_max 0.000
_refine_ls_shift/su_mean 0.000
_refine_ls_structure_factor_coef Fsqd
_refine_ls_weighting_details 'calc w=1/[\s^2^(Fo^2^)+(0.0483P)^2^+0.1147P] where P=(Fo^2^+2Fc^2^)/3'
_refine_ls_weighting_scheme calc
_refine_ls_wR_factor_gt 0.0725
_refine_ls_wR_factor_ref 0.0865
_reflns_number_gt 1354
_reflns_number_total 1710
_reflns_threshold_expression I>2\s(I)
_cod_data_source_file lh5050.cif
_cod_data_source_block I
_cod_original_cell_volume 1495.4(5)
_cod_original_sg_symbol_H-M 'C c'
_cod_database_code 2226575
_cod_database_fobs_code 2226575

loop_
_symmetry_equiv_pos_as_xyz
'x, y, z'
'x, -y, z+1/2'
'x+1/2, y+1/2, z'
'x+1/2, -y+1/2, z+1/2'

loop_
_atom_site_type_symbol
_atom_site_label
_atom_site_fract_x
_atom_site_fract_y
_atom_site_fract_z
_atom_site_U_iso_or_equiv
_atom_site_adp_type
_atom_site_calc_flag
_atom_site_refinement_flags
_atom_site_occupancy
_atom_site_disorder_assembly
_atom_site_disorder_group
C C7 0.1900(3) 0.67920(17) 0.28552(12) 0.0384(5) Uani d . 1 . .
N N1 -0.1077(3) 0.79477(16) 0.27976(10) 0.0373(4) Uani d . 1 . .
C C12 0.2478(3) 0.68202(17) 0.36067(13) 0.0381(5) Uani d . 1 . .
N N2 -0.2744(3) 0.82918(16) 0.23108(10) 0.0410(4) Uani d . 1 . .
O O3 -0.5900(3) 0.90449(18) 0.20896(11) 0.0596(5) Uani d . 1 . .
C C15 0.0046(3) 0.73132(18) 0.24741(12) 0.0376(5) Uani d . 1 . .
C C8 0.3234(4) 0.6223(2) 0.24684(14) 0.0455(5) Uani d . 1 . .
H H8A 0.2919 0.6180 0.1970 0.055 Uiso calc R 1 . .
N N3 0.1191(3) 0.73560(17) 0.40852(11) 0.0455(5) Uani d . 1 . .
O O2 -0.0409(3) 0.69121(17) 0.41903(11) 0.0593(5) Uani d . 1 . .
C C17 -0.4397(4) 0.8805(2) 0.25303(13) 0.0408(5) Uani d . 1 . .
C C16 -0.4249(4) 0.9042(2) 0.33180(14) 0.0485(6) Uani d . 1 . .
H H16A -0.5493 0.9399 0.3411 0.073 Uiso calc R 1 . .
H H16B -0.3075 0.9502 0.3464 0.073 Uiso calc R 1 . .
H H16C -0.4083 0.8379 0.3585 0.073 Uiso calc R 1 . .
C C9 0.5016(4) 0.5720(2) 0.28093(17) 0.0520(6) Uani d . 1 . .
H H9A 0.5873 0.5345 0.2539 0.062 Uiso calc R 1 . .
C C13 -0.2630(4) 0.7933(2) 0.15621(12) 0.0438(5) Uani d . 1 . .
H H13A -0.3902 0.7543 0.1372 0.053 Uiso calc R 1 . .
C C1 -0.2353(4) 0.8890(2) 0.10825(11) 0.0427(5) Uani d . 1 . .
C C2 -0.4070(4) 0.9335(2) 0.06620(13) 0.0505(6) Uani d . 1 . .
H H2A -0.5363 0.9012 0.0652 0.061 Uiso calc R 1 . .
O O1 0.1846(4) 0.8190(2) 0.43697(15) 0.0842(8) Uani d . 1 . .
C C11 0.4254(4) 0.6332(2) 0.39490(15) 0.0483(6) Uani d . 1 . .
H H11A 0.4595 0.6379 0.4447 0.058 Uiso calc R 1 . .
C C10 0.5517(4) 0.5776(2) 0.35494(18) 0.0557(7) Uani d . 1 . .
H H10A 0.6709 0.5437 0.3777 0.067 Uiso calc R 1 . .
C C14 -0.0785(5) 0.7133(2) 0.16914(13) 0.0533(6) Uani d . 1 . .
H H14A -0.1249 0.6394 0.1605 0.064 Uiso calc R 1 . .
H H14B 0.0254 0.7300 0.1385 0.064 Uiso calc R 1 . .
C C6 -0.0422(4) 0.9367(2) 0.10715(13) 0.0503(6) Uani d . 1 . .
H H6A 0.0754 0.9071 0.1342 0.060 Uiso calc R 1 . .
C C5 -0.0242(5) 1.0285(3) 0.06587(15) 0.0595(7) Uani d . 1 . .
H H5A 0.1052 1.0603 0.0657 0.071 Uiso calc R 1 . .
C C3 -0.3884(5) 1.0259(3) 0.02551(14) 0.0614(7) Uani d . 1 . .
H H3A -0.5054 1.0560 -0.0015 0.074 Uiso calc R 1 . .
C C4 -0.1966(5) 1.0726(3) 0.02533(14) 0.0633(8) Uani d . 1 . .
H H4A -0.1836 1.1340 -0.0022 0.076 Uiso calc R 1 . .

loop_
_atom_site_aniso_label
_atom_site_aniso_U_11
_atom_site_aniso_U_22
_atom_site_aniso_U_33
_atom_site_aniso_U_12
_atom_site_aniso_U_13
_atom_site_aniso_U_23
C7 0.0380(11) 0.0305(11) 0.0467(12) 0.0000(9) 0.0063(10) 0.0020(9)
N1 0.0378(10) 0.0350(10) 0.0380(9) 0.0039(8) 0.0018(8) 0.0045(7)
C12 0.0385(12) 0.0295(11) 0.0452(11) -0.0034(9) 0.0027(10) -0.0010(9)
N2 0.0412(10) 0.0440(11) 0.0367(9) 0.0071(9) 0.0013(8) 0.0042(8)
O3 0.0403(10) 0.0773(14) 0.0593(10) 0.0098(9) 0.0003(9) 0.0081(9)
C15 0.0407(12) 0.0329(12) 0.0389(11) 0.0003(9) 0.0044(10) 0.0005(9)
C8 0.0484(13) 0.0356(13) 0.0532(13) 0.0031(10) 0.0097(11) 0.0009(10)
N3 0.0442(11) 0.0482(12) 0.0426(10) -0.0021(10) 0.0008(9) -0.0013(9)
O2 0.0479(10) 0.0729(13) 0.0590(11) -0.0043(9) 0.0140(9) 0.0091(9)
C17 0.0342(11) 0.0398(13) 0.0484(12) -0.0009(9) 0.0063(10) 0.0061(10)
C16 0.0465(13) 0.0472(14) 0.0542(14) 0.0025(11) 0.0153(11) 0.0020(12)
C9 0.0420(13) 0.0403(14) 0.0751(18) 0.0055(11) 0.0128(13) -0.0027(12)
C13 0.0474(14) 0.0434(13) 0.0381(12) 0.0024(10) -0.0030(10) -0.0042(10)
C1 0.0454(13) 0.0489(14) 0.0321(10) 0.0046(10) -0.0006(10) -0.0062(9)
C2 0.0465(13) 0.0651(17) 0.0378(11) 0.0047(12) -0.0015(10) 0.0027(11)
O1 0.0747(14) 0.0793(16) 0.1018(18) -0.0201(12) 0.0239(13) -0.0516(14)
C11 0.0477(14) 0.0379(13) 0.0553(14) -0.0013(11) -0.0065(11) 0.0005(11)
C10 0.0402(13) 0.0409(14) 0.0829(19) 0.0066(12) -0.0018(13) 0.0042(13)
C14 0.0695(17) 0.0472(15) 0.0409(12) 0.0148(13) -0.0004(12) -0.0066(10)
C6 0.0459(14) 0.0654(17) 0.0372(12) 0.0006(13) -0.0026(10) -0.0036(11)
C5 0.0654(17) 0.0661(18) 0.0475(13) -0.0154(15) 0.0103(13) -0.0063(13)
C3 0.0671(18) 0.074(2) 0.0427(13) 0.0159(16) 0.0055(12) 0.0105(13)
C4 0.086(2) 0.0612(19) 0.0443(14) -0.0036(16) 0.0155(15) 0.0074(12)

loop_
_atom_type_symbol
_atom_type_description
_atom_type_scat_dispersion_real
_atom_type_scat_dispersion_imag
_atom_type_scat_source
C C 0.0033 0.0016 'International Tables Vol C Tables 4.2.6.8 and 6.1.1.4'
H H 0.0000 0.0000 'International Tables Vol C Tables 4.2.6.8 and 6.1.1.4'
N N 0.0061 0.0033 'International Tables Vol C Tables 4.2.6.8 and 6.1.1.4'
O O 0.0106 0.0060 'International Tables Vol C Tables 4.2.6.8 and 6.1.1.4'

loop_
_geom_angle_atom_site_label_1
_geom_angle_atom_site_label_2
_geom_angle_atom_site_label_3
_geom_angle_site_symmetry_1
_geom_angle_site_symmetry_3
_geom_angle
_geom_angle_publ_flag
C8 C7 C12 . . 115.8(2) ?
C8 C7 C15 . . 120.0(2) ?
C12 C7 C15 . . 124.2(2) ?
C15 N1 N2 . . 108.84(18) ?
C11 C12 C7 . . 122.8(2) ?
C11 C12 N3 . . 115.2(2) ?
C7 C12 N3 . . 121.9(2) ?
C17 N2 N1 . . 121.55(18) ?
C17 N2 C13 . . 125.0(2) ?
N1 N2 C13 . . 113.05(17) ?
N1 C15 C7 . . 121.70(19) ?
N1 C15 C14 . . 113.7(2) ?
C7 C15 C14 . . 124.5(2) ?
C9 C8 C7 . . 121.8(3) ?
C9 C8 H8A . . 119.1 ?
C7 C8 H8A . . 119.1 ?
O1 N3 O2 . . 124.6(2) ?
O1 N3 C12 . . 117.3(2) ?
O2 N3 C12 . . 118.0(2) ?
O3 C17 N2 . . 119.9(2) ?
O3 C17 C16 . . 123.5(2) ?
N2 C17 C16 . . 116.6(2) ?
C17 C16 H16A . . 109.5 ?
C17 C16 H16B . . 109.5 ?
H16A C16 H16B . . 109.5 ?
C17 C16 H16C . . 109.5 ?
H16A C16 H16C . . 109.5 ?
H16B C16 H16C . . 109.5 ?
C10 C9 C8 . . 120.1(2) ?
C10 C9 H9A . . 120.0 ?
C8 C9 H9A . . 120.0 ?
N2 C13 C1 . . 110.74(19) ?
N2 C13 C14 . . 100.74(17) ?
C1 C13 C14 . . 116.0(2) ?
N2 C13 H13A . . 109.7 ?
C1 C13 H13A . . 109.7 ?
C14 C13 H13A . . 109.7 ?
C2 C1 C6 . . 118.6(2) ?
C2 C1 C13 . . 119.7(2) ?
C6 C1 C13 . . 121.7(2) ?
C1 C2 C3 . . 120.9(3) ?
C1 C2 H2A . . 119.5 ?
C3 C2 H2A . . 119.5 ?
C10 C11 C12 . . 119.5(2) ?
C10 C11 H11A . . 120.2 ?
C12 C11 H11A . . 120.2 ?
C11 C10 C9 . . 120.0(2) ?
C11 C10 H10A . . 120.0 ?
C9 C10 H10A . . 120.0 ?
C15 C14 C13 . . 102.69(19) ?
C15 C14 H14A . . 111.2 ?
C13 C14 H14A . . 111.2 ?
C15 C14 H14B . . 111.2 ?
C13 C14 H14B . . 111.2 ?
H14A C14 H14B . . 109.1 ?
C5 C6 C1 . . 120.3(2) ?
C5 C6 H6A . . 119.9 ?
C1 C6 H6A . . 119.9 ?
C4 C5 C6 . . 120.4(3) ?
C4 C5 H5A . . 119.8 ?
C6 C5 H5A . . 119.8 ?
C4 C3 C2 . . 119.9(3) ?
C4 C3 H3A . . 120.1 ?
C2 C3 H3A . . 120.1 ?
C5 C4 C3 . . 120.0(3) ?
C5 C4 H4A . . 120.0 ?
C3 C4 H4A . . 120.0 ?

loop_
_geom_bond_atom_site_label_1
_geom_bond_atom_site_label_2
_geom_bond_site_symmetry_2
_geom_bond_distance
_geom_bond_publ_flag
C7 C8 . 1.399(3) ?
C7 C12 . 1.406(3) ?
C7 C15 . 1.461(3) ?
N1 C15 . 1.283(3) ?
N1 N2 . 1.381(3) ?
C12 C11 . 1.378(3) ?
C12 N3 . 1.471(3) ?
N2 C17 . 1.363(3) ?
N2 C13 . 1.484(3) ?
O3 C17 . 1.223(3) ?
C15 C14 . 1.506(3) ?
C8 C9 . 1.388(4) ?
C8 H8A . 0.9300 ?
N3 O1 . 1.212(3) ?
N3 O2 . 1.218(3) ?
C17 C16 . 1.496(3) ?
C16 H16A . 0.9600 ?
C16 H16B . 0.9600 ?
C16 H16C . 0.9600 ?
C9 C10 . 1.381(4) ?
C9 H9A . 0.9300 ?
C13 C1 . 1.514(4) ?
C13 C14 . 1.548(4) ?
C13 H13A . 0.9800 ?
C1 C2 . 1.386(3) ?
C1 C6 . 1.392(4) ?
C2 C3 . 1.390(4) ?
C2 H2A . 0.9300 ?
C11 C10 . 1.375(4) ?
C11 H11A . 0.9300 ?
C10 H10A . 0.9300 ?
C14 H14A . 0.9700 ?
C14 H14B . 0.9700 ?
C6 C5 . 1.390(4) ?
C6 H6A . 0.9300 ?
C5 C4 . 1.374(4) ?
C5 H5A . 0.9300 ?
C3 C4 . 1.376(5) ?
C3 H3A . 0.9300 ?
C4 H4A . 0.9300 ?

loop_
_geom_hbond_atom_site_label_D
_geom_hbond_atom_site_label_H
_geom_hbond_atom_site_label_A
_geom_hbond_site_symmetry_A
_geom_hbond_distance_DH
_geom_hbond_distance_HA
_geom_hbond_distance_DA
_geom_hbond_angle_DHA
_geom_hbond_publ_flag
C6 H6A O3 1_655 0.93 2.41 3.293(4) 157 yes
